data_4133024
loop_
_publ_author_name
'Su, Bochao'
'Ota, Kei'
'Xu, Kai'
'Hirao, Hajime'
'Kinjo, Rei'

_publ_section_title
;
 Zwitterionic Inorganic Benzene Valence Isomer with \s-Bonding between Two
 \p-Orbitals.
;
_journal_issue 38
_journal_name_full 'Journal of the American Chemical Society'
_journal_page_first 11921
_journal_page_last 11925
_journal_paper_doi 10.1021/jacs.8b08025
_journal_volume 140
_journal_year 2018
_chemical_formula_sum 'C20 H34 B4 N6'
_chemical_formula_weight 401.77
_space_group_crystal_system monoclinic
_space_group_IT_number 15
_space_group_name_Hall '-C 2yc'
_space_group_name_H-M_alt 'C 1 2/c 1'
_atom_sites_solution_hydrogens geom
_cell_angle_alpha 90
_cell_angle_beta 95.0619(13)
_cell_angle_gamma 90
_cell_formula_units_Z 4
_cell_length_a 16.6605(6)
_cell_length_b 12.2075(3)
_cell_length_c 11.3131(4)
_cell_measurement_reflns_used 5730
_cell_measurement_temperature 100.(2)
_cell_measurement_theta_max 31.2445
_cell_measurement_theta_min 2.4545
_cell_volume 2291.92(13)
_computing_cell_refinement 'SAINT V8.37A (Bruker AXS Inc., 2015)'
_computing_data_collection 'APEX3 (Bruker AXS Inc., 2016)'
_computing_data_reduction 'SAINT V8.37A (Bruker AXS Inc., 2015)'
_computing_molecular_graphics 'XP (Bruker AXS Inc., 2016)'
_computing_publication_material 'APEX3 (Bruker AXS Inc., 2016)'
_computing_structure_refinement 'SHELXL-2014/7 (Sheldrick, 2014)'
_computing_structure_solution 'XT, VERSION 2014/5'
_diffrn_ambient_temperature 100.(2)
_diffrn_detector_area_resol_mean 7.4074
_diffrn_measured_fraction_theta_full 0.998
_diffrn_measured_fraction_theta_max 0.998
_diffrn_measurement_device_type 'Photon II CPADs detector'
_diffrn_measurement_method 'phi and omega scans'
_diffrn_radiation_monochromator 'Multilayer Mirror'
_diffrn_radiation_type MoK\a
_diffrn_radiation_wavelength 0.71073
_diffrn_reflns_av_R_equivalents 0.0816
_diffrn_reflns_av_unetI/netI 0.0603
_diffrn_reflns_limit_h_max 24
_diffrn_reflns_limit_h_min -24
_diffrn_reflns_limit_k_max 18
_diffrn_reflns_limit_k_min -18
_diffrn_reflns_limit_l_max 16
_diffrn_reflns_limit_l_min -16
_diffrn_reflns_number 26894
_diffrn_reflns_theta_full 32.02
_diffrn_reflns_theta_max 32.02
_diffrn_reflns_theta_min 2.46
_diffrn_source 'Incoatec microfocus source'
_diffrn_source_type 'Bruker D8 Quest'
_exptl_absorpt_coefficient_mu 0.069
_exptl_absorpt_correction_T_max 0.99
_exptl_absorpt_correction_T_min 0.84
_exptl_absorpt_correction_type multi-scan
_exptl_absorpt_process_details
;
SADABS-2016/2 - Bruker AXS area detector scaling and absorption correction
;
_exptl_crystal_colour colourless
_exptl_crystal_density_diffrn 1.164
_exptl_crystal_density_method 'not measured'
_exptl_crystal_description block
_exptl_crystal_F_000 864
_exptl_crystal_size_max 0.320
_exptl_crystal_size_mid 0.240
_exptl_crystal_size_min 0.120
_refine_diff_density_max 0.460
_refine_diff_density_min -0.264
_refine_ls_extinction_method none
_refine_ls_goodness_of_fit_ref 1.093
_refine_ls_hydrogen_treatment constr
_refine_ls_matrix_type full
_refine_ls_number_parameters 140
_refine_ls_number_reflns 3970
_refine_ls_number_restraints 0
_refine_ls_restrained_S_all 1.093
_refine_ls_R_factor_all 0.0979
_refine_ls_R_factor_gt 0.0630
_refine_ls_shift/su_max 0.001
_refine_ls_shift/su_mean 0.000
_refine_ls_structure_factor_coef Fsqd
_refine_ls_weighting_details 'w=1/[\s^2^(Fo^2^)+(0.0408P)^2^+2.7140P] where P=(Fo^2^+2Fc^2^)/3'
_refine_ls_weighting_scheme calc
_refine_ls_wR_factor_gt 0.1221
_refine_ls_wR_factor_ref 0.1404
_reflns_number_gt 2848
_reflns_number_total 3970
_reflns_threshold_expression 'I > 2\s(I)'
_cod_data_source_file ja8b08025_si_002.cif
_cod_data_source_block rei766m
_cod_depositor_comments
;
The following automatic conversions were performed:

data item '_exptl_absorpt_correction_type' value 'Multi-Scan' was
changed to 'multi-scan' in accordance with the
/home/saulius/struct/COD-crude-data/automatic-downloads/DataCite-retrospective/ACS/depositions/lib/dictionaries/cif_core.dic
dictionary named 'cif_core.dic' version 2.4.2 last updated on
2011-04-26.

Automatic conversion script
Id: cif_fix_values 6909 2019-04-08 15:41:33Z antanas 
;
_cod_database_code 4133024

loop_
_space_group_symop_operation_xyz
'x, y, z'
'-x, y, -z+1/2'
'x+1/2, y+1/2, z'
'-x+1/2, y+1/2, -z+1/2'
'-x, -y, -z'
'x, -y, z-1/2'
'-x+1/2, -y+1/2, -z'
'x+1/2, -y+1/2, z-1/2'

loop_
_atom_site_type_symbol
_atom_site_label
_atom_site_fract_x
_atom_site_fract_y
_atom_site_fract_z
_atom_site_U_iso_or_equiv
_atom_site_adp_type
_atom_site_calc_flag
_atom_site_refinement_flags_adp
_atom_site_refinement_flags_posn
_atom_site_occupancy
B B1 0.54344(9) 0.46116(11) 0.71327(13) 0.0120(3) Uani d . . 1
B B2 0.54983(9) 0.26947(12) 0.77695(13) 0.0130(3) Uani d . . 1
C C1 0.67995(8) 0.36144(10) 0.72783(12) 0.0139(3) Uani d . . 1
C C2 0.71468(9) 0.27363(11) 0.67173(14) 0.0207(3) Uani d . . 1
H H2 0.6814 0.2158 0.6396 0.025 Uiso calc U R 1
C C3 0.79703(10) 0.26978(13) 0.66225(16) 0.0273(4) Uani d . . 1
H H3 0.8197 0.2092 0.6242 0.033 Uiso calc U R 1
C C4 0.84643(9) 0.35382(13) 0.70793(16) 0.0280(4) Uani d . . 1
H H4 0.9029 0.3511 0.7016 0.034 Uiso calc U R 1
C C5 0.81260(9) 0.44195(13) 0.76303(14) 0.0230(3) Uani d . . 1
H H5 0.8461 0.5001 0.7939 0.028 Uiso calc U R 1
C C6 0.73027(8) 0.44587(11) 0.77344(12) 0.0173(3) Uani d . . 1
H H6 0.7079 0.5064 0.8119 0.021 Uiso calc U R 1
C C7 0.62495(8) 0.54028(12) 0.55128(12) 0.0189(3) Uani d . . 1
H H7A 0.6678 0.5904 0.5818 0.028 Uiso calc U R 1
H H7B 0.6041 0.5634 0.4715 0.028 Uiso calc U R 1
H H7C 0.6466 0.4658 0.5479 0.028 Uiso calc U R 1
C C8 0.50894(8) 0.63863(11) 0.60767(12) 0.0169(3) Uani d . . 1
H H8A 0.4623 0.6335 0.6545 0.025 Uiso calc U R 1
H H8B 0.4903 0.6424 0.5231 0.025 Uiso calc U R 1
H H8C 0.5399 0.7047 0.6306 0.025 Uiso calc U R 1
C C9 0.66067(8) 0.19127(12) 0.92700(12) 0.0184(3) Uani d . . 1
H H9A 0.69 0.2578 0.9084 0.028 Uiso calc U R 1
H H9B 0.6912 0.1267 0.9057 0.028 Uiso calc U R 1
H H9C 0.6537 0.1895 1.0121 0.028 Uiso calc U R 1
C C10 0.53203(9) 0.10307(11) 0.90104(13) 0.0199(3) Uani d . . 1
H H10A 0.5248 0.114 0.9853 0.03 Uiso calc U R 1
H H10B 0.5585 0.0325 0.8905 0.03 Uiso calc U R 1
H H10C 0.4793 0.1037 0.8551 0.03 Uiso calc U R 1
N N1 0.59571(6) 0.36418(9) 0.73764(10) 0.0123(2) Uani d . . 1
N N2 0.55997(7) 0.54210(9) 0.62966(10) 0.0140(2) Uani d . . 1
N N3 0.58188(7) 0.19099(9) 0.85979(10) 0.0146(2) Uani d . . 1

loop_
_atom_site_aniso_label
_atom_site_aniso_U_11
_atom_site_aniso_U_22
_atom_site_aniso_U_33
_atom_site_aniso_U_12
_atom_site_aniso_U_13
_atom_site_aniso_U_23
B1 0.0129(6) 0.0109(6) 0.0119(6) -0.0015(5) -0.0005(5) -0.0012(5)
B2 0.0142(7) 0.0115(6) 0.0132(6) 0.0003(5) 0.0012(5) -0.0010(5)
C1 0.0124(6) 0.0149(6) 0.0147(6) 0.0017(5) 0.0019(5) 0.0047(5)
C2 0.0189(7) 0.0166(6) 0.0276(8) 0.0010(5) 0.0081(6) 0.0008(5)
C3 0.0221(8) 0.0220(7) 0.0398(9) 0.0077(6) 0.0134(7) 0.0074(6)
C4 0.0131(7) 0.0304(8) 0.0413(10) 0.0046(6) 0.0067(6) 0.0157(7)
C5 0.0141(7) 0.0259(7) 0.0283(8) -0.0052(5) -0.0027(6) 0.0096(6)
C6 0.0146(6) 0.0185(6) 0.0187(6) -0.0016(5) 0.0001(5) 0.0032(5)
C7 0.0157(6) 0.0254(7) 0.0159(6) -0.0003(5) 0.0025(5) 0.0069(5)
C8 0.0184(7) 0.0146(6) 0.0175(6) 0.0015(5) -0.0001(5) 0.0036(5)
C9 0.0161(7) 0.0202(6) 0.0182(6) 0.0025(5) -0.0018(5) 0.0028(5)
C10 0.0199(7) 0.0164(6) 0.0237(7) -0.0011(5) 0.0032(5) 0.0063(5)
N1 0.0103(5) 0.0124(5) 0.0142(5) -0.0005(4) 0.0011(4) 0.0004(4)
N2 0.0140(5) 0.0143(5) 0.0137(5) 0.0006(4) 0.0015(4) 0.0017(4)
N3 0.0124(5) 0.0140(5) 0.0173(5) -0.0005(4) -0.0003(4) 0.0030(4)

loop_
_atom_type_symbol
_atom_type_description
_atom_type_scat_dispersion_real
_atom_type_scat_dispersion_imag
_atom_type_scat_source
C C 0.0033 0.0016 'International Tables Vol C Tables 4.2.6.8 and 6.1.1.4'
H H 0.0000 0.0000 'International Tables Vol C Tables 4.2.6.8 and 6.1.1.4'
B B 0.0013 0.0007 'International Tables Vol C Tables 4.2.6.8 and 6.1.1.4'
N N 0.0061 0.0033 'International Tables Vol C Tables 4.2.6.8 and 6.1.1.4'

loop_
_geom_angle_atom_site_label_1
_geom_angle_atom_site_label_2
_geom_angle_atom_site_label_3
_geom_angle_site_symmetry_3
_geom_angle
N2 B1 N1 . 122.54(12)
N2 B1 B1 2_656 122.84(10)
N1 B1 B1 2_656 114.42(9)
N3 B2 N1 . 123.77(12)
N3 B2 B2 2_656 122.20(11)
N1 B2 B2 2_656 113.78(9)
C2 C1 C6 . 118.33(12)
C2 C1 N1 . 120.40(12)
C6 C1 N1 . 121.27(12)
C3 C2 C1 . 120.90(14)
C3 C2 H2 . 119.6
C1 C2 H2 . 119.6
C2 C3 C4 . 120.34(15)
C2 C3 H3 . 119.8
C4 C3 H3 . 119.8
C3 C4 C5 . 119.33(14)
C3 C4 H4 . 120.3
C5 C4 H4 . 120.3
C6 C5 C4 . 120.57(14)
C6 C5 H5 . 119.7
C4 C5 H5 . 119.7
C5 C6 C1 . 120.54(13)
C5 C6 H6 . 119.7
C1 C6 H6 . 119.7
N2 C7 H7A . 109.5
N2 C7 H7B . 109.5
H7A C7 H7B . 109.5
N2 C7 H7C . 109.5
H7A C7 H7C . 109.5
H7B C7 H7C . 109.5
N2 C8 H8A . 109.5
N2 C8 H8B . 109.5
H8A C8 H8B . 109.5
N2 C8 H8C . 109.5
H8A C8 H8C . 109.5
H8B C8 H8C . 109.5
N3 C9 H9A . 109.5
N3 C9 H9B . 109.5
H9A C9 H9B . 109.5
N3 C9 H9C . 109.5
H9A C9 H9C . 109.5
H9B C9 H9C . 109.5
N3 C10 H10A . 109.5
N3 C10 H10B . 109.5
H10A C10 H10B . 109.5
N3 C10 H10C . 109.5
H10A C10 H10C . 109.5
H10B C10 H10C . 109.5
C1 N1 B2 . 123.20(11)
C1 N1 B1 . 125.03(11)
B2 N1 B1 . 111.75(11)
B1 N2 C7 . 126.56(11)
B1 N2 C8 . 122.24(11)
C7 N2 C8 . 111.14(10)
B2 N3 C9 . 127.96(11)
B2 N3 C10 . 121.26(11)
C9 N3 C10 . 110.29(11)

loop_
_geom_bond_atom_site_label_1
_geom_bond_atom_site_label_2
_geom_bond_site_symmetry_2
_geom_bond_distance
B1 N2 . 1.4117(17)
B1 N1 . 1.4812(17)
B1 B1 2_656 1.732(3)
B2 N3 . 1.4118(18)
B2 N1 . 1.4761(18)
B2 B2 2_656 1.717(3)
C1 C2 . 1.3968(19)
C1 C6 . 1.3983(19)
C1 N1 . 1.4180(17)
C2 C3 . 1.386(2)
C2 H2 . 0.95
C3 C4 . 1.386(2)
C3 H3 . 0.95
C4 C5 . 1.388(2)
C4 H4 . 0.95
C5 C6 . 1.388(2)
C5 H5 . 0.95
C6 H6 . 0.95
C7 N2 . 1.4588(17)
C7 H7A . 0.98
C7 H7B . 0.98
C7 H7C . 0.98
C8 N2 . 1.4615(17)
C8 H8A . 0.98
C8 H8B . 0.98
C8 H8C . 0.98
C9 N3 . 1.4578(17)
C9 H9A . 0.98
C9 H9B . 0.98
C9 H9C . 0.98
C10 N3 . 1.4588(17)
C10 H10A . 0.98
C10 H10B . 0.98
C10 H10C . 0.98
